data_4062630
_journal_name_full Organometallics
_journal_paper_doi 10.1021/om0343770
_journal_year 2004
_chemical_formula_moiety 'C14 H22 Al2 Cl2 N2 O4'
_chemical_formula_sum 'C14 H22 Al2 Cl2 N2 O4'
_chemical_formula_weight 407.20
_space_group_IT_number 14
_symmetry_cell_setting monoclinic
_symmetry_space_group_name_Hall '-P 2yn'
_symmetry_space_group_name_H-M 'P 1 21/n 1'
_cell_angle_alpha 90.00
_cell_angle_beta 113.708(2)
_cell_angle_gamma 90.00
_cell_formula_units_Z 2
_cell_length_a 8.5884(5)
_cell_length_b 12.8266(8)
_cell_length_c 9.4705(6)
_cell_measurement_temperature 160(2)
_cell_volume 955.22(10)
_diffrn_ambient_temperature 160(2)
_exptl_crystal_density_diffrn 1.416
_cod_original_sg_symbol_H-M 'P 21/n'
_cod_database_code 4062630

loop_
_symmetry_equiv_pos_as_xyz
'x, y, z'
'-x+1/2, y+1/2, -z+1/2'
'-x, -y, -z'
'x-1/2, -y-1/2, z-1/2'

loop_
_atom_site_label
_atom_site_type_symbol
_atom_site_fract_x
_atom_site_fract_y
_atom_site_fract_z
_atom_site_U_iso_or_equiv
_atom_site_adp_type
_atom_site_occupancy
_atom_site_symmetry_multiplicity
_atom_site_calc_flag
_atom_site_refinement_flags
_atom_site_disorder_assembly
_atom_site_disorder_group
Al1 Al 0.65258(6) 0.55356(4) 0.60224(6) 0.01613(13) Uani 1 1 d . . .
Cl1 Cl 0.62806(6) 0.58675(3) 0.81736(5) 0.02669(13) Uani 1 1 d . . .
O1 O 0.73743(15) 0.67043(9) 0.55650(15) 0.0230(3) Uani 1 1 d . . .
O2 O 0.56198(14) 0.42128(8) 0.54425(14) 0.0192(3) Uani 1 1 d . . .
C1 C 0.8973(2) 0.69753(14) 0.6007(2) 0.0219(4) Uani 1 1 d . . .
C2 C 1.0304(2) 0.63043(15) 0.6663(2) 0.0248(4) Uani 1 1 d . . .
H2 H 1.1418 0.6581 0.6973 0.030 Uiso 1 1 calc R . .
C3 C 1.0154(2) 0.52229(15) 0.69190(19) 0.0217(4) Uani 1 1 d . . .
C4 C 0.9243(3) 0.80966(16) 0.5712(2) 0.0327(5) Uani 1 1 d . . .
H4A H 0.8433 0.8294 0.4677 0.049 Uiso 1 1 calc R . .
H4B H 1.0406 0.8190 0.5787 0.049 Uiso 1 1 calc R . .
H4C H 0.9066 0.8538 0.6480 0.049 Uiso 1 1 calc R . .
C5 C 1.1759(2) 0.45865(16) 0.7556(2) 0.0291(4) Uani 1 1 d . . .
H5A H 1.1846 0.4240 0.8507 0.044 Uiso 1 1 calc R . .
H5B H 1.2743 0.5044 0.7778 0.044 Uiso 1 1 calc R . .
H5C H 1.1733 0.4060 0.6796 0.044 Uiso 1 1 calc R . .
N1 N 0.86619(17) 0.47980(11) 0.66041(17) 0.0206(3) Uani 1 1 d . . .
C6 C 0.8483(2) 0.36758(14) 0.6842(2) 0.0254(4) Uani 1 1 d . . .
H6A H 0.8578 0.3548 0.7905 0.031 Uiso 1 1 calc R . .
H6B H 0.9386 0.3276 0.6685 0.031 Uiso 1 1 calc R . .
C7 C 0.6740(2) 0.33432(13) 0.5676(2) 0.0231(4) Uani 1 1 d . . .
H7A H 0.6804 0.3142 0.4691 0.028 Uiso 1 1 calc R . .
H7B H 0.6322 0.2738 0.6071 0.028 Uiso 1 1 calc R . .

loop_
_atom_site_aniso_label
_atom_site_aniso_U_11
_atom_site_aniso_U_22
_atom_site_aniso_U_33
_atom_site_aniso_U_23
_atom_site_aniso_U_13
_atom_site_aniso_U_12
Al1 0.0151(2) 0.0130(2) 0.0218(3) -0.00046(18) 0.0089(2) -0.00104(18)
Cl1 0.0358(3) 0.0233(2) 0.0265(2) -0.00427(16) 0.01821(19) -0.00337(17)
O1 0.0190(6) 0.0188(6) 0.0326(7) 0.0033(5) 0.0117(5) -0.0032(5)
O2 0.0165(6) 0.0122(6) 0.0283(6) -0.0003(5) 0.0083(5) 0.0014(4)
C1 0.0244(9) 0.0234(9) 0.0202(8) -0.0036(7) 0.0115(7) -0.0083(7)
C2 0.0188(8) 0.0302(10) 0.0262(9) -0.0056(7) 0.0100(7) -0.0083(7)
C3 0.0179(8) 0.0301(9) 0.0175(8) -0.0041(7) 0.0076(7) 0.0005(7)
C4 0.0320(10) 0.0268(10) 0.0406(11) 0.0013(8) 0.0158(9) -0.0119(8)
C5 0.0162(8) 0.0378(11) 0.0299(10) -0.0033(8) 0.0058(7) 0.0027(7)
N1 0.0169(7) 0.0196(7) 0.0261(7) -0.0003(6) 0.0096(6) 0.0001(5)
C6 0.0207(9) 0.0194(9) 0.0353(10) 0.0046(7) 0.0104(8) 0.0052(7)
C7 0.0211(8) 0.0139(8) 0.0344(10) 0.0000(7) 0.0114(7) 0.0045(6)

loop_
_geom_bond_atom_site_label_1
_geom_bond_atom_site_label_2
_geom_bond_distance
_geom_bond_site_symmetry_2
_geom_bond_publ_flag
Al1 Cl1 2.1728(7) . ?
Al1 O1 1.7943(13) . ?
Al1 O2 1.8553(12) . ?
Al1 O2 1.8354(13) 3_666 ?
Al1 N1 1.9368(15) . ?
O1 C1 1.311(2) . ?
O2 Al1 1.8354(12) 3_666 ?
O2 C7 1.4310(19) . ?
C1 C2 1.365(3) . ?
C1 C4 1.501(3) . ?
C2 C3 1.423(3) . ?
C3 C5 1.503(2) . ?
C3 N1 1.312(2) . ?
N1 C6 1.475(2) . ?
C6 C7 1.521(2) . ?
